data_7132802
loop_
_publ_author_name
'Zhang, Li'
'Luo, Yu-Ting'
'Xiao, Sai-Jin'
'Fan, Jia-Qi'
'Tan, Quan-Gen'
'Sun, Chen'
'Song, An-Min'
'Liang, Ru-Ping'
'Qiu, Jian-Ding'

_publ_section_title
;
 The construction of a stable hydrogen-bonded organic framework for the
 photocatalytic reduction and removal of uranium.
;
_journal_issue 26
_journal_name_full 'Chemical communications (Cambridge, England)'
_journal_page_first 3583
_journal_page_last 3586
_journal_paper_doi 10.1039/d4cc00438h
_journal_volume 60
_journal_year 2024
_chemical_formula_moiety 'C38 H28 N8, 1[C3H7NO]'
_chemical_formula_sum 'C38 H28 N8'
_chemical_formula_weight 596.68
_space_group_crystal_system monoclinic
_space_group_IT_number 14
_space_group_name_Hall '-P 2yn'
_space_group_name_H-M_alt 'P 1 21/n 1'
_atom_sites_solution_hydrogens geom
_audit_creation_date 2023-04-20
_audit_creation_method
;
Olex2 1.3
(compiled 2020.11.12 svn.r5f609507 for OlexSys, GUI svn.r6408)
;
_audit_update_record
;
2023-04-20 deposited with the CCDC.	2024-03-06 downloaded from the CCDC.
;
_cell_angle_alpha 90
_cell_angle_beta 95.722(2)
_cell_angle_gamma 90
_cell_formula_units_Z 4
_cell_length_a 11.5521(2)
_cell_length_b 9.4107(2)
_cell_length_c 32.5260(6)
_cell_measurement_reflns_used 9979
_cell_measurement_temperature 293(2)
_cell_measurement_theta_max 74.6600
_cell_measurement_theta_min 2.6590
_cell_volume 3518.39(12)
_computing_cell_refinement 'CrysAlisPro 1.171.40.84a (Rigaku OD, 2020)'
_computing_data_collection 'CrysAlisPro 1.171.40.84a (Rigaku OD, 2020)'
_computing_data_reduction 'CrysAlisPro 1.171.40.84a (Rigaku OD, 2020)'
_computing_molecular_graphics 'Olex2 1.3 (Dolomanov et al., 2009)'
_computing_publication_material 'Olex2 1.3 (Dolomanov et al., 2009)'
_computing_structure_refinement 'SHELXL 2018/3 (Sheldrick, 2015)'
_computing_structure_solution 'SHELXT 2018/2 (Sheldrick, 2018)'
_diffrn_ambient_temperature 293(2)
_diffrn_detector 'Hybrid Pixel Array Detector'
_diffrn_detector_area_resol_mean 10.0000
_diffrn_detector_type HyPix
_diffrn_measured_fraction_theta_full 1.000
_diffrn_measured_fraction_theta_max 0.964
_diffrn_measurement_details
;
List of Runs (angles in degrees, time in seconds):

  # Type    Start    End  Width  t~exp~   \w     \q     \k     \f   Frames
#--------------------------------------------------------------------------
  1  \w    -20.00  27.00   0.50    0.05    --  -48.70  19.00  30.00   94
  2  \w    -66.00  21.00   0.50    0.05    --  -48.70  81.00 -46.00  174
  3  \w    -61.00 -28.00   0.50    0.09    -- -101.00  61.00-150.00   66
  4  \w    -68.00 -41.00   0.50    0.09    -- -101.00  61.00 -90.00   54
  5  \w    -68.00 -32.00   0.50    0.09    -- -101.00  61.00 -60.00   72
  6  \w    -58.00 -32.00   0.50    0.09    -- -101.00  61.00  90.00   52
  7  \w   -125.00 -49.00   0.50    0.09    -- -101.00  81.00 -46.00  152
  8  \w   -168.00-113.00   0.50    0.09    -- -101.00 -15.00-120.00  110
  9  \w   -110.00 -84.00   0.50    0.09    -- -101.00 -94.00 -30.00   52
 10  \w   -115.00 -88.00   0.50    0.05    --  -48.70-125.00 -30.00   54
 11  \w   -106.00 -78.00   0.50    0.05    --  -48.70-125.00   0.00   56
 12  \w   -120.00 -77.00   0.50    0.05    --  -48.70-125.00 -90.00   86
 13  \w     -7.00  71.00   0.50    0.05    --   48.70 -81.00-169.00  156
 14  \w     36.00  71.00   0.50    0.09    --  103.25 -81.00-169.00   70
 15  \w     31.00 111.00   0.50    0.09    --  103.25-125.00-180.00  160
 16  \w     37.00  62.00   0.50    0.09    --  103.25 -61.00 -30.00   50
 17  \w     32.00  57.00   0.50    0.09    --  103.25 -61.00   0.00   50
 18  \w     50.00  75.00   0.50    0.09    --  103.25 -61.00  60.00   50
 19  \w     92.00 178.00   0.50    0.09    --  103.25  30.00  60.00  172
 20  \w    107.00 132.00   0.50    0.09    --  103.25  81.00 -46.00   50
 21  \w    145.00 175.00   0.50    0.09    --  103.25  30.00 -90.00   60
 22  \w    102.00 127.00   0.50    0.09    --  103.25  30.00 -90.00   50
 23  \w   -173.00 -97.00   0.50    0.09    -- -101.00 -81.00-169.00  152
 24  \w   -172.00-144.00   0.50    0.09    -- -101.00 -94.00 -30.00   56
;
_diffrn_measurement_device 'four-circle diffractometer'
_diffrn_measurement_device_type 'XtaLAB Synergy R, HyPix'
_diffrn_measurement_method '\w scans'
_diffrn_orient_matrix_type 'CrysAlisPro convention (1999,Acta A55,543-557)'
_diffrn_orient_matrix_UB_11 0.0232198000
_diffrn_orient_matrix_UB_12 -0.0443119000
_diffrn_orient_matrix_UB_13 -0.0440168000
_diffrn_orient_matrix_UB_21 0.0634302000
_diffrn_orient_matrix_UB_22 -0.1342648000
_diffrn_orient_matrix_UB_23 0.0174496000
_diffrn_orient_matrix_UB_31 -0.1157858000
_diffrn_orient_matrix_UB_32 -0.0825439000
_diffrn_orient_matrix_UB_33 -0.0047666000
_diffrn_radiation_monochromator mirror
_diffrn_radiation_probe x-ray
_diffrn_radiation_type 'Cu K\a'
_diffrn_radiation_wavelength 1.54184
_diffrn_reflns_av_R_equivalents 0.0397
_diffrn_reflns_av_unetI/netI 0.0384
_diffrn_reflns_Laue_measured_fraction_full 1.000
_diffrn_reflns_Laue_measured_fraction_max 0.964
_diffrn_reflns_limit_h_max 12
_diffrn_reflns_limit_h_min -14
_diffrn_reflns_limit_k_max 11
_diffrn_reflns_limit_k_min -11
_diffrn_reflns_limit_l_max 40
_diffrn_reflns_limit_l_min -40
_diffrn_reflns_number 24093
_diffrn_reflns_point_group_measured_fraction_full 1.000
_diffrn_reflns_point_group_measured_fraction_max 0.964
_diffrn_reflns_theta_full 67.684
_diffrn_reflns_theta_max 74.963
_diffrn_reflns_theta_min 2.731
_diffrn_source 'Rotating-anode X-ray tube'
_diffrn_source_type 'PhotonJet R (Cu) X-ray Source'
_exptl_absorpt_coefficient_mu 0.548
_exptl_absorpt_correction_T_max 1.00000
_exptl_absorpt_correction_T_min 0.71170
_exptl_absorpt_correction_type multi-scan
_exptl_absorpt_process_details
;
CrysAlisPro 1.171.40.84a (Rigaku Oxford Diffraction, 2020)
Empirical absorption correction using spherical harmonics,
implemented in SCALE3 ABSPACK scaling algorithm.
;
_exptl_crystal_colour colourless
_exptl_crystal_colour_primary colourless
_exptl_crystal_density_diffrn 1.126
_exptl_crystal_description block
_exptl_crystal_F_000 1248
_exptl_crystal_size_max 0.2
_exptl_crystal_size_mid 0.08
_exptl_crystal_size_min 0.05
_refine_diff_density_max 0.471
_refine_diff_density_min -0.397
_refine_diff_density_rms 0.058
_refine_ls_extinction_coef 0.0012(2)
_refine_ls_extinction_expression Fc^*^=kFc[1+0.001xFc^2^\l^3^/sin(2\q)]^-1/4^
_refine_ls_extinction_method 'SHELXL-2018/3 (Sheldrick 2018)'
_refine_ls_goodness_of_fit_ref 1.080
_refine_ls_hydrogen_treatment constr
_refine_ls_matrix_type full
_refine_ls_number_parameters 416
_refine_ls_number_reflns 6993
_refine_ls_number_restraints 0
_refine_ls_restrained_S_all 1.080
_refine_ls_R_factor_all 0.0740
_refine_ls_R_factor_gt 0.0610
_refine_ls_shift/su_max 0.001
_refine_ls_shift/su_mean 0.000
_refine_ls_structure_factor_coef Fsqd
_refine_ls_weighting_details 'w=1/[\s^2^(Fo^2^)+(0.1156P)^2^+0.5516P] where P=(Fo^2^+2Fc^2^)/3'
_refine_ls_weighting_scheme calc
_refine_ls_wR_factor_gt 0.1818
_refine_ls_wR_factor_ref 0.1956
_reflns_Friedel_coverage 0.000
_reflns_number_gt 5342
_reflns_number_total 6993
_reflns_threshold_expression 'I > 2\s(I)'
_cod_data_source_file d4cc00438h2.cif
_cod_data_source_block lyt20230323-hof
_cod_depositor_comments 'Adding full bibliography for 7132802.cif.'
_cod_database_code 7132802
_shelx_shelxl_version_number 2018/3
_chemical_oxdiff_formula 'C H N'
_shelx_space_group_comment
;
The symmetry employed for this shelxl refinement is uniquely defined
by the following loop, which should always be used as a source of
symmetry information in preference to the above space-group names.
They are only intended as comments.
;
_reflns_odcompleteness_completeness 99.99
_reflns_odcompleteness_iscentric 1
_reflns_odcompleteness_theta 66.97
_olex2_refinement_description
;
1. Fixed Uiso
 At 1.2 times of:
  All C(H) groups
2.a Aromatic/amide H refined with riding coordinates:
 C16(H16), C20(H20), C19(H19), C10(H10), C17(H17), C6(H6), C2(H2), C11(H11),
 C5(H5), C3(H3), C14(H14), C13(H13), C33(H33), C26(H26), C36(H36), C22(H22),
 C25(H25), C23(H23), C43(H43), C38(H38), C35(H35), C39(H39), C46(H46), C44(H44),
  C30(H30), C41(H41), C28(H28), C31(H31)
;
_smtbx_masks_void_probe_radius 1.2
_smtbx_masks_void_truncation_radius 1.2
_olex2_submission_special_instructions 'No special instructions were received'
_oxdiff_exptl_absorpt_empirical_details
;
Empirical correction (ABSPACK) includes:
- Absorption correction using spherical harmonics
- Frame scaling
;
_oxdiff_exptl_absorpt_empirical_full_max 1.312
_oxdiff_exptl_absorpt_empirical_full_min 0.471

loop_
_space_group_symop_operation_xyz
'x, y, z'
'-x+1/2, y+1/2, -z+1/2'
'-x, -y, -z'
'x-1/2, -y-1/2, z-1/2'

loop_
_atom_site_label
_atom_site_type_symbol
_atom_site_fract_x
_atom_site_fract_y
_atom_site_fract_z
_atom_site_U_iso_or_equiv
_atom_site_adp_type
_atom_site_occupancy
_atom_site_site_symmetry_order
_atom_site_calc_flag
_atom_site_refinement_flags_posn
_atom_site_refinement_flags_adp
_atom_site_refinement_flags_occupancy
_atom_site_disorder_assembly
_atom_site_disorder_group
N37 N 1.21477(13) 0.36649(18) 0.70400(5) 0.0488(4) Uani 1 1 d . . . . .
N34 N 0.77064(15) 0.64409(17) 0.85928(5) 0.0517(4) Uani 1 1 d . . . . .
N42 N 0.24625(13) 0.89459(19) 0.63522(5) 0.0528(4) Uani 1 1 d . . . . .
C9 C 0.88710(15) 0.55370(18) 0.66943(6) 0.0421(4) Uani 1 1 d . . . . .
C1 C 0.57807(14) 0.71796(18) 0.66929(5) 0.0408(4) Uani 1 1 d . . . . .
C15 C 0.72045(14) 0.64863(17) 0.72909(5) 0.0402(4) Uani 1 1 d . . . . .
C7 C 0.69541(15) 0.65833(18) 0.68337(6) 0.0413(4) Uani 1 1 d . . . . .
C16 C 0.64115(15) 0.58153(19) 0.75235(6) 0.0435(4) Uani 1 1 d . . . . .
H16 H 0.574774 0.540118 0.738876 0.052 Uiso 1 1 calc R U . . .
C12 C 1.10454(15) 0.4288(2) 0.69158(6) 0.0437(4) Uani 1 1 d . . . . .
N27 N 0.6882(2) 0.6821(2) 0.48149(6) 0.0690(5) Uani 1 1 d . . . . .
C21 C 0.74592(15) 0.63895(18) 0.61098(6) 0.0429(4) Uani 1 1 d . . . . .
C20 C 0.81865(15) 0.71030(19) 0.75050(6) 0.0436(4) Uani 1 1 d . . . . .
H20 H 0.873501 0.753944 0.735636 0.052 Uiso 1 1 calc R U . . .
C18 C 0.75560(16) 0.64123(18) 0.81538(6) 0.0439(4) Uani 1 1 d . . . . .
C19 C 0.83645(15) 0.70827(19) 0.79283(6) 0.0464(4) Uani 1 1 d . . . . .
H19 H 0.901971 0.751302 0.806395 0.056 Uiso 1 1 calc R U . . .
C10 C 0.90035(15) 0.44368(19) 0.69782(6) 0.0470(4) Uani 1 1 d . . . . .
H10 H 0.835566 0.411004 0.709813 0.056 Uiso 1 1 calc R U . . .
C8 C 0.77140(15) 0.61955(18) 0.65657(6) 0.0421(4) Uani 1 1 d . . . . .
C17 C 0.65905(16) 0.57529(19) 0.79483(6) 0.0459(4) Uani 1 1 d . . . . .
H17 H 0.606613 0.527064 0.809691 0.055 Uiso 1 1 calc R U . . .
C6 C 0.49849(16) 0.64855(19) 0.64178(6) 0.0474(4) Uani 1 1 d . . . . .
H6 H 0.518195 0.561707 0.630744 0.057 Uiso 1 1 calc R U . . .
C2 C 0.54585(16) 0.84812(19) 0.68535(6) 0.0461(4) Uani 1 1 d . . . . .
H2 H 0.597800 0.895340 0.704338 0.055 Uiso 1 1 calc R U . . .
C4 C 0.35943(15) 0.8364(2) 0.64637(6) 0.0459(4) Uani 1 1 d . . . . .
C11 C 1.00708(16) 0.3813(2) 0.70879(6) 0.0485(4) Uani 1 1 d . . . . .
H11 H 1.013361 0.307159 0.727788 0.058 Uiso 1 1 calc R U . . .
C5 C 0.38916(16) 0.7068(2) 0.63033(6) 0.0492(4) Uani 1 1 d . . . . .
H5 H 0.336224 0.658555 0.611932 0.059 Uiso 1 1 calc R U . . .
C3 C 0.43834(16) 0.9084(2) 0.67364(6) 0.0499(4) Uani 1 1 d . . . . .
H3 H 0.419272 0.996492 0.684013 0.060 Uiso 1 1 calc R U . . .
N45 N 0.08115(18) 1.0083(3) 0.64055(7) 0.0847(7) Uani 1 1 d . . . . .
N32 N 0.7322(2) 0.6463(2) 0.92391(7) 0.0768(6) Uani 1 1 d . . . . .
C24 C 0.7060(2) 0.6662(2) 0.52521(6) 0.0567(5) Uani 1 1 d . . . . .
C14 C 0.98568(17) 0.5987(2) 0.65200(7) 0.0572(5) Uani 1 1 d . . . . .
H14 H 0.978947 0.670517 0.632268 0.069 Uiso 1 1 calc R U . . .
C13 C 1.09360(17) 0.5393(2) 0.66326(7) 0.0589(5) Uani 1 1 d . . . . .
H13 H 1.158849 0.573387 0.651842 0.071 Uiso 1 1 calc R U . . .
C33 C 0.6844(2) 0.6414(2) 0.88489(6) 0.0589(5) Uani 1 1 d . . . . .
H33 H 0.605098 0.636924 0.876543 0.071 Uiso 1 1 calc R U . . .
C26 C 0.7381(2) 0.5213(2) 0.58526(6) 0.0592(5) Uani 1 1 d . . . . .
H26 H 0.746340 0.431214 0.596936 0.071 Uiso 1 1 calc R U . . .
C36 C 0.8488(2) 0.6510(2) 0.92320(7) 0.0650(6) Uani 1 1 d . . . . .
H36 H 0.903076 0.653994 0.946301 0.078 Uiso 1 1 calc R U . . .
C22 C 0.7330(2) 0.7700(2) 0.59262(6) 0.0620(6) Uani 1 1 d . . . . .
H22 H 0.737839 0.851043 0.609051 0.074 Uiso 1 1 calc R U . . .
C25 C 0.7185(2) 0.5334(2) 0.54317(7) 0.0648(6) Uani 1 1 d . . . . .
H25 H 0.713641 0.452362 0.526728 0.078 Uiso 1 1 calc R U . . .
N40 N 1.39674(19) 0.3001(3) 0.70314(9) 0.0991(9) Uani 1 1 d . . . . .
C23 C 0.7129(3) 0.7840(2) 0.55016(7) 0.0724(7) Uani 1 1 d . . . . .
H23 H 0.704020 0.873962 0.538459 0.087 Uiso 1 1 calc R U . . .
C43 C 0.1796(2) 0.8786(3) 0.59848(7) 0.0672(6) Uani 1 1 d . . . . .
H43 H 0.199028 0.829275 0.575367 0.081 Uiso 1 1 calc R U . . .
C38 C 1.2449(2) 0.2885(3) 0.73875(7) 0.0714(7) Uani 1 1 d . . . . .
H38 H 1.197199 0.266087 0.759236 0.086 Uiso 1 1 calc R U . . .
C35 C 0.8733(2) 0.6506(3) 0.88430(8) 0.0687(6) Uani 1 1 d . . . . .
H35 H 0.947335 0.654178 0.875472 0.082 Uiso 1 1 calc R U . . .
C39 C 1.3563(2) 0.2502(3) 0.73776(8) 0.0735(7) Uani 1 1 d . . . . .
H39 H 1.399296 0.197098 0.757994 0.088 Uiso 1 1 calc R U . . .
C46 C 0.1824(2) 0.9748(3) 0.65922(8) 0.0734(7) Uani 1 1 d . . . . .
H46 H 0.207984 1.002717 0.686018 0.088 Uiso 1 1 calc R U . . .
C44 C 0.0797(2) 0.9492(3) 0.60259(9) 0.0785(7) Uani 1 1 d . . . . .
H44 H 0.018049 0.956295 0.582018 0.094 Uiso 1 1 calc R U . . .
C30 C 0.6404(3) 0.6300(3) 0.41573(7) 0.0924(10) Uani 1 1 d . . . . .
H30 H 0.612514 0.581966 0.391781 0.111 Uiso 1 1 calc R U . . .
C41 C 1.3094(2) 0.3662(3) 0.68303(9) 0.0771(8) Uani 1 1 d . . . . .
H41 H 1.312259 0.408147 0.657265 0.092 Uiso 1 1 calc R U . . .
C28 C 0.7213(4) 0.7935(3) 0.45860(8) 0.0975(11) Uani 1 1 d . . . . .
H28 H 0.758062 0.876325 0.468488 0.117 Uiso 1 1 calc R U . . .
C31 C 0.6401(3) 0.5869(3) 0.45348(8) 0.0941(10) Uani 1 1 d . . . . .
H31 H 0.610097 0.499747 0.460673 0.113 Uiso 1 1 calc R U . . .
N29 N 0.6901(4) 0.7596(4) 0.41868(9) 0.1345(13) Uani 1 1 d . . . . .

loop_
_atom_site_aniso_label
_atom_site_aniso_U_11
_atom_site_aniso_U_22
_atom_site_aniso_U_33
_atom_site_aniso_U_23
_atom_site_aniso_U_13
_atom_site_aniso_U_12
N37 0.0341(8) 0.0614(9) 0.0513(9) 0.0030(7) 0.0065(6) 0.0085(6)
N34 0.0541(9) 0.0489(9) 0.0506(9) 0.0007(7) -0.0024(7) -0.0029(7)
N42 0.0379(8) 0.0648(10) 0.0559(10) 0.0060(8) 0.0051(7) 0.0125(7)
C9 0.0367(9) 0.0435(9) 0.0471(9) -0.0008(7) 0.0092(7) 0.0043(7)
C1 0.0346(8) 0.0439(9) 0.0446(9) -0.0007(7) 0.0070(7) 0.0032(7)
C15 0.0332(8) 0.0399(8) 0.0481(10) -0.0009(7) 0.0077(7) 0.0043(6)
C7 0.0351(8) 0.0402(8) 0.0489(10) -0.0006(7) 0.0060(7) 0.0020(7)
C16 0.0336(8) 0.0460(9) 0.0506(10) -0.0021(7) 0.0038(7) -0.0034(7)
C12 0.0337(8) 0.0520(9) 0.0459(9) -0.0002(7) 0.0067(7) 0.0065(7)
N27 0.1008(16) 0.0586(10) 0.0470(10) 0.0008(8) 0.0034(10) -0.0055(10)
C21 0.0387(9) 0.0445(9) 0.0464(10) 0.0002(7) 0.0089(7) 0.0061(7)
C20 0.0321(8) 0.0453(9) 0.0546(10) 0.0020(7) 0.0102(7) 0.0000(7)
C18 0.0412(9) 0.0426(9) 0.0474(10) 0.0008(7) 0.0021(7) 0.0017(7)
C19 0.0321(8) 0.0479(9) 0.0584(11) -0.0021(8) 0.0004(7) -0.0029(7)
C10 0.0353(9) 0.0449(9) 0.0628(11) 0.0073(8) 0.0148(8) 0.0008(7)
C8 0.0383(9) 0.0408(8) 0.0482(10) 0.0013(7) 0.0084(7) 0.0041(7)
C17 0.0397(9) 0.0458(9) 0.0528(10) 0.0023(8) 0.0072(8) -0.0056(7)
C6 0.0393(9) 0.0462(9) 0.0569(11) -0.0079(8) 0.0062(8) 0.0042(7)
C2 0.0391(9) 0.0456(9) 0.0534(10) -0.0060(8) 0.0031(8) 0.0036(7)
C4 0.0341(9) 0.0538(10) 0.0502(10) 0.0069(8) 0.0066(7) 0.0096(7)
C11 0.0400(9) 0.0453(9) 0.0615(12) 0.0099(8) 0.0105(8) 0.0035(7)
C5 0.0385(9) 0.0557(10) 0.0526(11) -0.0045(8) 0.0006(8) 0.0027(8)
C3 0.0434(10) 0.0466(10) 0.0605(12) -0.0053(8) 0.0088(8) 0.0105(8)
N45 0.0542(12) 0.1150(18) 0.0848(15) 0.0052(13) 0.0070(10) 0.0387(12)
N32 0.1066(18) 0.0621(12) 0.0608(12) 0.0036(9) 0.0045(11) -0.0092(11)
C24 0.0692(14) 0.0536(11) 0.0474(11) -0.0009(8) 0.0069(9) -0.0001(10)
C14 0.0434(10) 0.0696(12) 0.0605(12) 0.0242(10) 0.0152(9) 0.0084(9)
C13 0.0372(10) 0.0768(14) 0.0653(13) 0.0214(10) 0.0186(9) 0.0055(9)
C33 0.0687(14) 0.0574(11) 0.0509(11) 0.0037(9) 0.0075(10) -0.0145(10)
C26 0.0853(15) 0.0398(9) 0.0530(11) 0.0014(8) 0.0095(10) 0.0073(10)
C36 0.0764(16) 0.0643(13) 0.0506(12) -0.0037(10) -0.0123(11) 0.0003(11)
C22 0.0929(17) 0.0406(10) 0.0514(11) -0.0032(8) 0.0023(11) 0.0048(10)
C25 0.0967(18) 0.0448(10) 0.0534(12) -0.0084(9) 0.0101(11) 0.0021(10)
N40 0.0464(11) 0.134(2) 0.119(2) 0.0484(17) 0.0198(12) 0.0332(12)
C23 0.117(2) 0.0438(11) 0.0538(12) 0.0030(9) -0.0019(13) 0.0061(12)
C43 0.0508(12) 0.0863(16) 0.0625(14) -0.0013(11) -0.0041(10) 0.0128(11)
C38 0.0522(12) 0.1003(19) 0.0624(14) 0.0227(13) 0.0089(10) 0.0166(12)
C35 0.0634(14) 0.0763(15) 0.0625(14) -0.0079(11) -0.0133(11) 0.0030(11)
C39 0.0518(13) 0.0917(17) 0.0755(15) 0.0189(13) -0.0009(11) 0.0206(12)
C46 0.0543(13) 0.0998(18) 0.0665(14) -0.0014(13) 0.0076(10) 0.0337(13)
C44 0.0488(13) 0.1010(19) 0.0829(17) 0.0073(15) -0.0072(12) 0.0214(12)
C30 0.158(3) 0.0783(17) 0.0388(12) -0.0061(11) -0.0018(15) -0.0376(18)
C41 0.0466(12) 0.1045(19) 0.0831(17) 0.0284(14) 0.0218(11) 0.0241(12)
C28 0.163(3) 0.0718(16) 0.0562(15) 0.0062(12) 0.0051(17) -0.0283(18)
C31 0.144(3) 0.0823(18) 0.0540(14) -0.0049(12) 0.0011(16) -0.0358(18)
N29 0.207(4) 0.118(2) 0.0758(18) 0.0065(16) 0.000(2) -0.027(2)

loop_
_atom_type_symbol
_atom_type_description
_atom_type_scat_dispersion_real
_atom_type_scat_dispersion_imag
_atom_type_scat_source
C C 0.0181 0.0091 'International Tables Vol C Tables 4.2.6.8 and 6.1.1.4'
H H 0.0000 0.0000 'International Tables Vol C Tables 4.2.6.8 and 6.1.1.4'
N N 0.0311 0.0180 'International Tables Vol C Tables 4.2.6.8 and 6.1.1.4'

loop_
_geom_angle_atom_site_label_1
_geom_angle_atom_site_label_2
_geom_angle_atom_site_label_3
_geom_angle
_geom_angle_site_symmetry_1
_geom_angle_site_symmetry_3
_geom_angle_publ_flag
C38 N37 C12 127.15(16) . . ?
C41 N37 C12 127.35(18) . . ?
C41 N37 C38 105.43(18) . . ?
C33 N34 C18 126.22(18) . . ?
C33 N34 C35 106.25(19) . . ?
C35 N34 C18 127.53(19) . . ?
C43 N42 C4 127.00(18) . . ?
C46 N42 C4 127.10(18) . . ?
C46 N42 C43 105.89(18) . . ?
C10 C9 C8 122.18(15) . . ?
C10 C9 C14 117.36(16) . . ?
C14 C9 C8 120.42(16) . . ?
C6 C1 C7 123.03(15) . . ?
C6 C1 C2 118.17(16) . . ?
C2 C1 C7 118.79(16) . . ?
C16 C15 C7 119.76(16) . . ?
C16 C15 C20 117.52(17) . . ?
C20 C15 C7 122.66(15) . . ?
C15 C7 C1 114.11(14) . . ?
C8 C7 C1 122.16(17) . . ?
C8 C7 C15 123.71(16) . . ?
C15 C16 H16 119.3 . . ?
C17 C16 C15 121.46(16) . . ?
C17 C16 H16 119.3 . . ?
C11 C12 N37 119.64(16) . . ?
C11 C12 C13 119.21(16) . . ?
C13 C12 N37 121.13(16) . . ?
C28 N27 C24 127.3(2) . . ?
C31 N27 C24 127.6(2) . . ?
C31 N27 C28 105.0(2) . . ?
C26 C21 C8 119.76(16) . . ?
C22 C21 C8 122.96(16) . . ?
C22 C21 C26 117.25(18) . . ?
C15 C20 H20 119.1 . . ?
C19 C20 C15 121.84(16) . . ?
C19 C20 H20 119.1 . . ?
C19 C18 N34 119.91(17) . . ?
C17 C18 N34 120.26(16) . . ?
C17 C18 C19 119.81(17) . . ?
C20 C19 C18 119.53(17) . . ?
C20 C19 H19 120.2 . . ?
C18 C19 H19 120.2 . . ?
C9 C10 H10 119.1 . . ?
C11 C10 C9 121.78(16) . . ?
C11 C10 H10 119.1 . . ?
C7 C8 C9 123.58(17) . . ?
C7 C8 C21 122.16(16) . . ?
C21 C8 C9 114.25(14) . . ?
C16 C17 C18 119.79(16) . . ?
C16 C17 H17 120.1 . . ?
C18 C17 H17 120.1 . . ?
C1 C6 H6 119.5 . . ?
C1 C6 C5 120.95(17) . . ?
C5 C6 H6 119.5 . . ?
C1 C2 H2 119.3 . . ?
C3 C2 C1 121.45(17) . . ?
C3 C2 H2 119.3 . . ?
C5 C4 N42 119.80(18) . . ?
C5 C4 C3 120.05(16) . . ?
C3 C4 N42 120.14(17) . . ?
C12 C11 H11 120.0 . . ?
C10 C11 C12 120.08(17) . . ?
C10 C11 H11 120.0 . . ?
C6 C5 H5 120.0 . . ?
C4 C5 C6 119.90(18) . . ?
C4 C5 H5 120.0 . . ?
C2 C3 C4 119.45(17) . . ?
C2 C3 H3 120.3 . . ?
C4 C3 H3 120.3 . . ?
C46 N45 C44 104.8(2) . . ?
C33 N32 C36 107.7(2) . . ?
C25 C24 N27 121.06(19) . . ?
C23 C24 N27 120.02(19) . . ?
C23 C24 C25 118.9(2) . . ?
C9 C14 H14 119.2 . . ?
C13 C14 C9 121.57(18) . . ?
C13 C14 H14 119.2 . . ?
C12 C13 H13 120.0 . . ?
C14 C13 C12 119.97(17) . . ?
C14 C13 H13 120.0 . . ?
N34 C33 H33 125.6 . . ?
N32 C33 N34 108.9(2) . . ?
N32 C33 H33 125.6 . . ?
C21 C26 H26 118.9 . . ?
C25 C26 C21 122.10(18) . . ?
C25 C26 H26 118.9 . . ?
N32 C36 H36 125.5 . . ?
C35 C36 N32 109.0(2) . . ?
C35 C36 H36 125.5 . . ?
C21 C22 H22 119.3 . . ?
C21 C22 C23 121.35(18) . . ?
C23 C22 H22 119.3 . . ?
C24 C25 H25 120.1 . . ?
C26 C25 C24 119.86(19) . . ?
C26 C25 H25 120.1 . . ?
C41 N40 C39 105.7(2) . . ?
C24 C23 C22 120.52(19) . . ?
C24 C23 H23 119.7 . . ?
C22 C23 H23 119.7 . . ?
N42 C43 H43 127.1 . . ?
C44 C43 N42 105.8(2) . . ?
C44 C43 H43 127.1 . . ?
N37 C38 H38 126.5 . . ?
C39 C38 N37 106.9(2) . . ?
C39 C38 H38 126.5 . . ?
N34 C35 H35 125.9 . . ?
C36 C35 N34 108.2(2) . . ?
C36 C35 H35 125.9 . . ?
N40 C39 H39 125.0 . . ?
C38 C39 N40 109.9(2) . . ?
C38 C39 H39 125.0 . . ?
N42 C46 H46 123.8 . . ?
N45 C46 N42 112.4(2) . . ?
N45 C46 H46 123.8 . . ?
N45 C44 H44 124.4 . . ?
C43 C44 N45 111.1(2) . . ?
C43 C44 H44 124.4 . . ?
C31 C30 H30 127.5 . . ?
C31 C30 N29 104.9(2) . . ?
N29 C30 H30 127.5 . . ?
N37 C41 H41 124.0 . . ?
N40 C41 N37 112.0(2) . . ?
N40 C41 H41 124.0 . . ?
N27 C28 H28 126.8 . . ?
N29 C28 N27 106.3(3) . . ?
N29 C28 H28 126.8 . . ?
N27 C31 H31 123.5 . . ?
C30 C31 N27 113.0(3) . . ?
C30 C31 H31 123.5 . . ?
C30 N29 C28 110.7(3) . . ?

loop_
_geom_bond_atom_site_label_1
_geom_bond_atom_site_label_2
_geom_bond_distance
_geom_bond_site_symmetry_2
_geom_bond_publ_flag
N37 C12 1.423(2) . ?
N37 C38 1.364(3) . ?
N37 C41 1.345(3) . ?
N34 C18 1.421(2) . ?
N34 C33 1.361(3) . ?
N34 C35 1.371(3) . ?
N42 C4 1.431(2) . ?
N42 C43 1.364(3) . ?
N42 C46 1.356(3) . ?
C9 C10 1.386(3) . ?
C9 C8 1.495(2) . ?
C9 C14 1.388(3) . ?
C1 C7 1.496(2) . ?
C1 C6 1.382(3) . ?
C1 C2 1.397(2) . ?
C15 C7 1.489(3) . ?
C15 C16 1.396(2) . ?
C15 C20 1.397(2) . ?
C7 C8 1.348(2) . ?
C16 H16 0.9300 . ?
C16 C17 1.378(3) . ?
C12 C11 1.381(2) . ?
C12 C13 1.387(3) . ?
N27 C24 1.424(3) . ?
N27 C28 1.362(3) . ?
N27 C31 1.356(3) . ?
C21 C8 1.494(3) . ?
C21 C26 1.385(3) . ?
C21 C22 1.371(3) . ?
C20 H20 0.9300 . ?
C20 C19 1.372(3) . ?
C18 C19 1.395(3) . ?
C18 C17 1.388(3) . ?
C19 H19 0.9300 . ?
C10 H10 0.9300 . ?
C10 C11 1.380(3) . ?
C17 H17 0.9300 . ?
C6 H6 0.9300 . ?
C6 C5 1.393(3) . ?
C2 H2 0.9300 . ?
C2 C3 1.384(3) . ?
C4 C5 1.384(3) . ?
C4 C3 1.384(3) . ?
C11 H11 0.9300 . ?
C5 H5 0.9300 . ?
C3 H3 0.9300 . ?
N45 C46 1.301(3) . ?
N45 C44 1.353(4) . ?
N32 C33 1.333(3) . ?
N32 C36 1.350(4) . ?
C24 C25 1.381(3) . ?
C24 C23 1.371(3) . ?
C14 H14 0.9300 . ?
C14 C13 1.382(3) . ?
C13 H13 0.9300 . ?
C33 H33 0.9300 . ?
C26 H26 0.9300 . ?
C26 C25 1.370(3) . ?
C36 H36 0.9300 . ?
C36 C35 1.324(3) . ?
C22 H22 0.9300 . ?
C22 C23 1.384(3) . ?
C25 H25 0.9300 . ?
N40 C39 1.346(3) . ?
N40 C41 1.304(3) . ?
C23 H23 0.9300 . ?
C43 H43 0.9300 . ?
C43 C44 1.350(3) . ?
C38 H38 0.9300 . ?
C38 C39 1.340(3) . ?
C35 H35 0.9300 . ?
C39 H39 0.9300 . ?
C46 H46 0.9300 . ?
C44 H44 0.9300 . ?
C30 H30 0.9300 . ?
C30 C31 1.293(4) . ?
C30 N29 1.347(4) . ?
C41 H41 0.9300 . ?
C28 H28 0.9300 . ?
C28 N29 1.351(4) . ?
C31 H31 0.9300 . ?

loop_
_geom_torsion_atom_site_label_1
_geom_torsion_atom_site_label_2
_geom_torsion_atom_site_label_3
_geom_torsion_atom_site_label_4
_geom_torsion
_geom_torsion_site_symmetry_1
_geom_torsion_site_symmetry_2
_geom_torsion_site_symmetry_3
_geom_torsion_site_symmetry_4
_geom_torsion_publ_flag
N37 C12 C11 C10 178.18(18) . . . . ?
N37 C12 C13 C14 -179.4(2) . . . . ?
N37 C38 C39 N40 -0.9(4) . . . . ?
N34 C18 C19 C20 -177.20(16) . . . . ?
N34 C18 C17 C16 175.56(16) . . . . ?
N42 C4 C5 C6 -178.74(17) . . . . ?
N42 C4 C3 C2 177.54(17) . . . . ?
N42 C43 C44 N45 -0.2(3) . . . . ?
C9 C10 C11 C12 0.4(3) . . . . ?
C9 C14 C13 C12 2.2(4) . . . . ?
C1 C7 C8 C9 -177.18(16) . . . . ?
C1 C7 C8 C21 2.6(3) . . . . ?
C1 C6 C5 C4 0.5(3) . . . . ?
C1 C2 C3 C4 2.0(3) . . . . ?
C15 C7 C8 C9 4.0(3) . . . . ?
C15 C7 C8 C21 -176.24(15) . . . . ?
C15 C16 C17 C18 2.4(3) . . . . ?
C15 C20 C19 C18 1.0(3) . . . . ?
C7 C1 C6 C5 178.45(17) . . . . ?
C7 C1 C2 C3 -179.74(17) . . . . ?
C7 C15 C16 C17 -177.44(16) . . . . ?
C7 C15 C20 C19 175.67(16) . . . . ?
C16 C15 C7 C1 51.7(2) . . . . ?
C16 C15 C7 C8 -129.32(19) . . . . ?
C16 C15 C20 C19 -1.3(2) . . . . ?
C12 N37 C38 C39 179.4(2) . . . . ?
C12 N37 C41 N40 179.8(2) . . . . ?
N27 C24 C25 C26 178.6(2) . . . . ?
N27 C24 C23 C22 -178.5(2) . . . . ?
N27 C28 N29 C30 -1.1(5) . . . . ?
C21 C26 C25 C24 0.0(4) . . . . ?
C21 C22 C23 C24 -0.4(4) . . . . ?
C20 C15 C7 C1 -125.14(17) . . . . ?
C20 C15 C7 C8 53.8(2) . . . . ?
C20 C15 C16 C17 -0.4(3) . . . . ?
C18 N34 C33 N32 -179.66(17) . . . . ?
C18 N34 C35 C36 -179.92(18) . . . . ?
C19 C18 C17 C16 -2.7(3) . . . . ?
C10 C9 C8 C7 46.2(3) . . . . ?
C10 C9 C8 C21 -133.56(18) . . . . ?
C10 C9 C14 C13 -1.8(3) . . . . ?
C8 C9 C10 C11 178.45(18) . . . . ?
C8 C9 C14 C13 -179.8(2) . . . . ?
C8 C21 C26 C25 -177.9(2) . . . . ?
C8 C21 C22 C23 178.0(2) . . . . ?
C17 C18 C19 C20 1.0(3) . . . . ?
C6 C1 C7 C15 -125.62(18) . . . . ?
C6 C1 C7 C8 55.4(3) . . . . ?
C6 C1 C2 C3 -1.3(3) . . . . ?
C2 C1 C7 C15 52.8(2) . . . . ?
C2 C1 C7 C8 -126.20(19) . . . . ?
C2 C1 C6 C5 0.1(3) . . . . ?
C4 N42 C43 C44 178.6(2) . . . . ?
C4 N42 C46 N45 -178.2(2) . . . . ?
C11 C12 C13 C14 -1.2(3) . . . . ?
C5 C4 C3 C2 -1.4(3) . . . . ?
C3 C4 C5 C6 0.2(3) . . . . ?
N32 C36 C35 N34 -0.6(3) . . . . ?
C24 N27 C28 N29 177.7(3) . . . . ?
C24 N27 C31 C30 -177.2(3) . . . . ?
C14 C9 C10 C11 0.5(3) . . . . ?
C14 C9 C8 C7 -135.9(2) . . . . ?
C14 C9 C8 C21 44.3(2) . . . . ?
C13 C12 C11 C10 -0.1(3) . . . . ?
C33 N34 C18 C19 149.90(19) . . . . ?
C33 N34 C18 C17 -28.3(3) . . . . ?
C33 N34 C35 C36 0.3(3) . . . . ?
C33 N32 C36 C35 0.7(3) . . . . ?
C26 C21 C8 C9 62.7(2) . . . . ?
C26 C21 C8 C7 -117.1(2) . . . . ?
C26 C21 C22 C23 0.0(3) . . . . ?
C36 N32 C33 N34 -0.5(2) . . . . ?
C22 C21 C8 C9 -115.3(2) . . . . ?
C22 C21 C8 C7 64.9(3) . . . . ?
C22 C21 C26 C25 0.1(3) . . . . ?
C25 C24 C23 C22 0.5(4) . . . . ?
C23 C24 C25 C26 -0.4(4) . . . . ?
C43 N42 C4 C5 -32.1(3) . . . . ?
C43 N42 C4 C3 148.9(2) . . . . ?
C43 N42 C46 N45 0.8(3) . . . . ?
C38 N37 C12 C11 -18.2(3) . . . . ?
C38 N37 C12 C13 160.0(2) . . . . ?
C38 N37 C41 N40 -3.1(3) . . . . ?
C35 N34 C18 C19 -29.8(3) . . . . ?
C35 N34 C18 C17 152.0(2) . . . . ?
C35 N34 C33 N32 0.1(2) . . . . ?
C39 N40 C41 N37 2.6(4) . . . . ?
C46 N42 C4 C5 146.6(2) . . . . ?
C46 N42 C4 C3 -32.3(3) . . . . ?
C46 N42 C43 C44 -0.3(3) . . . . ?
C46 N45 C44 C43 0.7(4) . . . . ?
C44 N45 C46 N42 -0.9(3) . . . . ?
C41 N37 C12 C11 158.3(2) . . . . ?
C41 N37 C12 C13 -23.5(3) . . . . ?
C41 N37 C38 C39 2.3(3) . . . . ?
C41 N40 C39 C38 -1.0(4) . . . . ?
C28 N27 C24 C25 -150.3(3) . . . . ?
C28 N27 C24 C23 28.7(4) . . . . ?
C28 N27 C31 C30 -0.2(4) . . . . ?
C31 N27 C24 C25 26.0(4) . . . . ?
C31 N27 C24 C23 -155.0(3) . . . . ?
C31 N27 C28 N29 0.8(4) . . . . ?
C31 C30 N29 C28 0.9(5) . . . . ?
N29 C30 C31 N27 -0.4(5) . . . . ?

loop_
_smtbx_masks_void_nr
_smtbx_masks_void_average_x
_smtbx_masks_void_average_y
_smtbx_masks_void_average_z
_smtbx_masks_void_volume
_smtbx_masks_void_count_electrons
_smtbx_masks_void_content
1 -0.789 -0.538 0.500 337.0 81.9 '2 DMF'
2 -0.375 0.421 0.000 337.0 81.9 '2 DMF'
